data_7112607
loop_
_publ_author_name
'Rongming Wang'
'Qingguo Meng'
'Liangliang Zhang'
'Haifeng Wang'
'Fangna Dai'
'Wenyue Guo'
'Lianming Zhao'
'Daofeng Sun'

_publ_section_title
;
 Investigation of the effect of pore size on gas uptake in two fsc
 metal-organic frameworks
;
_journal_name_full Chem.Commun.
_journal_page_first 4911
_journal_paper_doi 10.1039/C4CC00477A
_journal_volume 50
_journal_year 2014
_chemical_formula_sum 'C12 H7 Co N2 O4'
_chemical_formula_weight 302.13
_chemical_name_systematic
; 
 ? 
;
_space_group_IT_number 55
_symmetry_cell_setting orthorhombic
_symmetry_space_group_name_Hall '-P 2 2ab'
_symmetry_space_group_name_H-M 'P b a m'
_atom_sites_solution_hydrogens geom
_atom_sites_solution_primary direct
_atom_sites_solution_secondary difmap
_audit_creation_method SHELXL-97
_cell_angle_alpha 90.00
_cell_angle_beta 90.00
_cell_angle_gamma 90.00
_cell_formula_units_Z 4
_cell_length_a 13.2606(15)
_cell_length_b 17.5002(17)
_cell_length_c 7.1051(11)
_cell_measurement_temperature 473(2)
_cell_volume 1648.8(4)
_computing_structure_refinement 'SHELXL-97 (Sheldrick, 1997)'
_computing_structure_solution 'SHELXS-97 (Sheldrick, 1990)'
_diffrn_ambient_temperature 473(2)
_diffrn_measured_fraction_theta_full 0.999
_diffrn_measured_fraction_theta_max 0.999
_diffrn_radiation_monochromator graphite
_diffrn_radiation_source 'fine-focus sealed tube'
_diffrn_radiation_type CuK\a
_diffrn_radiation_wavelength 1.54184
_diffrn_reflns_av_R_equivalents 0.0455
_diffrn_reflns_av_sigmaI/netI 0.0452
_diffrn_reflns_limit_h_max 11
_diffrn_reflns_limit_h_min -15
_diffrn_reflns_limit_k_max 17
_diffrn_reflns_limit_k_min -20
_diffrn_reflns_limit_l_max 7
_diffrn_reflns_limit_l_min -8
_diffrn_reflns_number 4871
_diffrn_reflns_theta_full 67.02
_diffrn_reflns_theta_max 67.02
_diffrn_reflns_theta_min 4.18
_exptl_absorpt_coefficient_mu 8.259
_exptl_absorpt_correction_T_max 0.4922
_exptl_absorpt_correction_T_min 0.4373
_exptl_crystal_density_diffrn 1.217
_exptl_crystal_density_method 'not measured'
_exptl_crystal_F_000 608
_exptl_crystal_size_max 0.12
_exptl_crystal_size_mid 0.11
_exptl_crystal_size_min 0.10
_platon_squeeze_details
;
;
_refine_diff_density_max 0.558
_refine_diff_density_min -0.852
_refine_diff_density_rms 0.107
_refine_ls_extinction_method none
_refine_ls_goodness_of_fit_ref 1.078
_refine_ls_hydrogen_treatment mixed
_refine_ls_matrix_type full
_refine_ls_number_parameters 106
_refine_ls_number_reflns 1601
_refine_ls_number_restraints 0
_refine_ls_restrained_S_all 1.078
_refine_ls_R_factor_all 0.0885
_refine_ls_R_factor_gt 0.0768
_refine_ls_shift/su_max 0.015
_refine_ls_shift/su_mean 0.004
_refine_ls_structure_factor_coef Fsqd
_refine_ls_weighting_details 'calc w=1/[\s^2^(Fo^2^)+(0.2000P)^2^+0.0000P] where P=(Fo^2^+2Fc^2^)/3'
_refine_ls_weighting_scheme calc
_refine_ls_wR_factor_gt 0.2564
_refine_ls_wR_factor_ref 0.2708
_reflns_number_gt 1269
_reflns_number_total 1601
_reflns_threshold_expression >2sigma(I)
_cod_data_source_file c4cc00477a3.cif
_cod_data_source_block p-sr
_cod_original_sg_symbol_H-M Pbam
_cod_database_code 7112607

loop_
_symmetry_equiv_pos_as_xyz
'x, y, z'
'-x, -y, z'
'x+1/2, -y+1/2, -z'
'-x+1/2, y+1/2, -z'
'-x, -y, -z'
'x, y, -z'
'-x-1/2, y-1/2, z'
'x-1/2, -y-1/2, z'

loop_
_atom_site_label
_atom_site_type_symbol
_atom_site_fract_x
_atom_site_fract_y
_atom_site_fract_z
_atom_site_U_iso_or_equiv
_atom_site_adp_type
_atom_site_occupancy
_atom_site_symmetry_multiplicity
_atom_site_calc_flag
_atom_site_refinement_flags
Co1 Co 0.04063(8) -0.11448(5) 0.5000 0.0288(6) Uani 1 2 d S
O1 O 0.1568(4) -0.0402(3) 0.5000 0.0433(16) Uani 1 2 d S
O2 O 0.1022(4) 0.0783(3) 0.5000 0.0447(16) Uani 1 2 d S
O3 O 0.3502(4) 0.2911(3) 0.5000 0.0367(15) Uani 1 2 d S
O4 O 0.5120(4) 0.2666(3) 0.5000 0.0339(14) Uani 1 2 d S
N1 N 0.0401(3) -0.1133(2) 0.1968(10) 0.0346(14) Uani 1 1 d .
C1 C 0.1694(5) 0.0290(4) 0.5000 0.0196(14) Uani 1 2 d S
C2 C 0.2785(5) 0.0584(4) 0.5000 0.0219(15) Uani 1 2 d S
C3 C 0.2983(5) 0.1367(4) 0.5000 0.0278(16) Uani 1 2 d S
H3 H 0.2462 0.1723 0.5000 0.033 Uiso 1 2 calc SR
C4 C 0.3986(5) 0.1597(4) 0.5000 0.0276(17) Uani 1 2 d S
C5 C 0.4763(6) 0.1063(4) 0.5000 0.0280(19) Uani 1 2 d S
H5 H 0.5425 0.1237 0.5000 0.034 Uiso 1 2 calc SR
C6 C 0.4589(5) 0.0294(4) 0.5000 0.0271(17) Uani 1 2 d S
C7 C 0.3550(5) 0.0049(4) 0.5000 0.0281(17) Uani 1 2 d S
H7 H 0.3396 -0.0470 0.5000 0.034 Uiso 1 2 calc SR
C8 C 0.4212(6) 0.2439(4) 0.5000 0.038(2) Uani 1 2 d S
C9 C -0.0422(4) -0.1255(5) 0.0957(14) 0.056(2) Uani 1 1 d .
H9 H -0.1027 -0.1346 0.1583 0.067 Uiso 1 1 calc R
C10 C 0.1247(5) -0.1005(4) 0.0966(12) 0.0506(18) Uani 1 1 d .
H10 H 0.1848 -0.0914 0.1602 0.061 Uiso 1 1 calc R

loop_
_atom_site_aniso_label
_atom_site_aniso_U_11
_atom_site_aniso_U_22
_atom_site_aniso_U_33
_atom_site_aniso_U_23
_atom_site_aniso_U_13
_atom_site_aniso_U_12
Co1 0.0142(7) 0.0067(7) 0.0656(11) 0.000 0.000 0.0000(4)
O1 0.018(3) 0.015(3) 0.097(5) 0.000 0.000 0.003(2)
O2 0.017(2) 0.019(3) 0.098(5) 0.000 0.000 0.002(2)
O3 0.019(2) 0.010(2) 0.081(4) 0.000 0.000 -0.003(2)
O4 0.017(2) 0.013(2) 0.072(4) 0.000 0.000 -0.002(2)
N1 0.025(3) 0.017(3) 0.063(4) 0.001(2) -0.008(2) 0.0004(15)
C1 0.019(3) 0.014(3) 0.026(3) 0.000 0.000 -0.006(3)
C2 0.022(3) 0.014(3) 0.030(4) 0.000 0.000 -0.003(3)
C3 0.021(4) 0.019(3) 0.044(5) 0.000 0.000 -0.002(3)
C4 0.027(4) 0.013(3) 0.043(4) 0.000 0.000 -0.005(3)
C5 0.011(3) 0.015(3) 0.058(5) 0.000 0.000 -0.002(2)
C6 0.021(4) 0.012(3) 0.048(5) 0.000 0.000 0.002(3)
C7 0.021(4) 0.011(3) 0.053(5) 0.000 0.000 -0.007(3)
C8 0.023(4) 0.014(4) 0.078(6) 0.000 0.000 0.000(3)
C9 0.020(3) 0.070(5) 0.077(5) 0.009(4) 0.001(3) -0.011(3)
C10 0.019(3) 0.047(3) 0.085(5) 0.000(3) 0.003(3) -0.005(2)

loop_
_atom_type_symbol
_atom_type_description
_atom_type_scat_dispersion_real
_atom_type_scat_dispersion_imag
_atom_type_scat_source
C C 0.0181 0.0091 'International Tables Vol C Tables 4.2.6.8 and 6.1.1.4'
H H 0.0000 0.0000 'International Tables Vol C Tables 4.2.6.8 and 6.1.1.4'
Co Co -2.3653 3.6143 'International Tables Vol C Tables 4.2.6.8 and 6.1.1.4'
N N 0.0311 0.0180 'International Tables Vol C Tables 4.2.6.8 and 6.1.1.4'
O O 0.0492 0.0322 'International Tables Vol C Tables 4.2.6.8 and 6.1.1.4'

loop_
_geom_angle_atom_site_label_1
_geom_angle_atom_site_label_2
_geom_angle_atom_site_label_3
_geom_angle
_geom_angle_site_symmetry_1
_geom_angle_site_symmetry_3
O2 Co1 O1 121.4(2) 5_556 .
O2 Co1 N1 89.64(11) 5_556 .
O1 Co1 N1 89.77(11) . .
O2 Co1 N1 89.64(11) 5_556 6_556
O1 Co1 N1 89.77(11) . 6_556
N1 Co1 N1 178.8(2) . 6_556
O2 Co1 O4 89.9(2) 5_556 7_655
O1 Co1 O4 148.7(2) . 7_655
N1 Co1 O4 90.48(11) . 7_655
N1 Co1 O4 90.48(11) 6_556 7_655
O2 Co1 O3 149.7(2) 5_556 7_655
O1 Co1 O3 88.9(2) . 7_655
N1 Co1 O3 90.55(11) . 7_655
N1 Co1 O3 90.55(11) 6_556 7_655
O4 Co1 O3 59.77(18) 7_655 7_655
C1 O1 Co1 138.0(5) . .
C1 O2 Co1 154.3(5) . 5_556
C8 O3 Co1 90.1(4) . 7_665
C8 O4 Co1 89.7(4) . 7_665
C9 N1 C10 115.3(7) . .
C9 N1 Co1 122.9(5) . .
C10 N1 Co1 121.8(5) . .
O1 C1 O2 126.3(7) . .
O1 C1 C2 117.4(6) . .
O2 C1 C2 116.3(6) . .
C7 C2 C3 121.8(6) . .
C7 C2 C1 117.7(6) . .
C3 C2 C1 120.4(6) . .
C2 C3 C4 117.7(7) . .
C2 C3 H3 121.2 . .
C4 C3 H3 121.2 . .
C5 C4 C3 121.0(7) . .
C5 C4 C8 120.7(7) . .
C3 C4 C8 118.3(7) . .
C6 C5 C4 122.5(7) . .
C6 C5 H5 118.8 . .
C4 C5 H5 118.8 . .
C5 C6 C7 117.0(7) . .
C5 C6 C6 123.6(8) . 5_656
C7 C6 C6 119.4(8) . 5_656
C2 C7 C6 120.0(6) . .
C2 C7 H7 120.0 . .
C6 C7 H7 120.0 . .
O4 C8 O3 120.5(7) . .
O4 C8 C4 119.7(7) . .
O3 C8 C4 119.8(7) . .
N1 C9 C9 122.8(5) . 6
N1 C9 H9 118.6 . .
C9 C9 H9 118.6 6 .
N1 C10 C10 121.9(4) . 6
N1 C10 H10 119.0 . .
C10 C10 H10 119.0 6 .

loop_
_geom_bond_atom_site_label_1
_geom_bond_atom_site_label_2
_geom_bond_distance
_geom_bond_site_symmetry_2
Co1 O2 1.997(5) 5_556
Co1 O1 2.016(5) .
Co1 N1 2.154(7) .
Co1 N1 2.154(7) 6_556
Co1 O4 2.195(5) 7_655
Co1 O3 2.196(5) 7_655
O1 C1 1.221(8) .
O2 C1 1.241(8) .
O2 Co1 1.997(5) 5_556
O3 C8 1.252(9) .
O3 Co1 2.196(5) 7_665
O4 C8 1.268(10) .
O4 Co1 2.195(5) 7_665
N1 C9 1.325(9) .
N1 C10 1.347(8) .
C1 C2 1.536(9) .
C2 C7 1.380(9) .
C2 C3 1.396(9) .
C3 C4 1.389(10) .
C3 H3 0.9300 .
C4 C5 1.390(11) .
C4 C8 1.505(10) .
C5 C6 1.366(11) .
C5 H5 0.9300 .
C6 C7 1.442(9) .
C6 C6 1.499(14) 5_656
C7 H7 0.9300 .
C9 C9 1.36(2) 6
C9 H9 0.9300 .
C10 C10 1.373(17) 6
C10 H10 0.9300 .

loop_
_geom_torsion_atom_site_label_1
_geom_torsion_atom_site_label_2
_geom_torsion_atom_site_label_3
_geom_torsion_atom_site_label_4
_geom_torsion
_geom_torsion_site_symmetry_1
_geom_torsion_site_symmetry_4
O2 Co1 O1 C1 0.0 5_556 .
N1 Co1 O1 C1 89.45(11) . .
N1 Co1 O1 C1 -89.45(11) 6_556 .
O4 Co1 O1 C1 180.0 7_655 .
O3 Co1 O1 C1 180.0 7_655 .
O2 Co1 N1 C9 -30.0(5) 5_556 .
O1 Co1 N1 C9 -151.4(5) . .
N1 Co1 N1 C9 -84(11) 6_556 .
O4 Co1 N1 C9 59.9(5) 7_655 .
O3 Co1 N1 C9 119.7(5) 7_655 .
O2 Co1 N1 C10 150.6(4) 5_556 .
O1 Co1 N1 C10 29.2(4) . .
N1 Co1 N1 C10 97(11) 6_556 .
O4 Co1 N1 C10 -119.5(4) 7_655 .
O3 Co1 N1 C10 -59.7(4) 7_655 .
Co1 O1 C1 O2 0.0 . .
Co1 O1 C1 C2 180.0 . .
Co1 O2 C1 O1 0.0 5_556 .
Co1 O2 C1 C2 180.0 5_556 .
O1 C1 C2 C7 0.0 . .
O2 C1 C2 C7 180.0 . .
O1 C1 C2 C3 180.0 . .
O2 C1 C2 C3 0.0 . .
C7 C2 C3 C4 0.0 . .
C1 C2 C3 C4 180.0 . .
C2 C3 C4 C5 0.0 . .
C2 C3 C4 C8 180.0 . .
C3 C4 C5 C6 0.0 . .
C8 C4 C5 C6 180.0 . .
C4 C5 C6 C7 0.0 . .
C4 C5 C6 C6 180.0 . 5_656
C3 C2 C7 C6 0.0 . .
C1 C2 C7 C6 180.0 . .
C5 C6 C7 C2 0.0 . .
C6 C6 C7 C2 180.0 5_656 .
Co1 O4 C8 O3 0.0 7_665 .
Co1 O4 C8 C4 180.0 7_665 .
Co1 O3 C8 O4 0.0 7_665 .
Co1 O3 C8 C4 180.0 7_665 .
C5 C4 C8 O4 0.0 . .
C3 C4 C8 O4 180.0 . .
C5 C4 C8 O3 180.0 . .
C3 C4 C8 O3 0.0 . .
C10 N1 C9 C9 0.1(6) . 6
Co1 N1 C9 C9 -179.29(13) . 6
C9 N1 C10 C10 -0.1(6) . 6
Co1 N1 C10 C10 179.30(13) . 6

loop_
_platon_squeeze_void_nr
_platon_squeeze_void_average_x
_platon_squeeze_void_average_y
_platon_squeeze_void_average_z
_platon_squeeze_void_volume
_platon_squeeze_void_count_electrons
_platon_squeeze_void_content
1 0.006 0.374 0.000 655 257 ' '
